data_4508065
loop_
_publ_author_name
'Pang, Xue'
'Zhao, Xiao Ran'
'Wang, Hui'
'Sun, Hao-Ling'
'Jin, Wei Jun'

_publ_section_title
;
 Modulating Crystal Packing and Magnetic Properties of Nitroxide Free
 Radicals by Halogen Bonding
;
_journal_issue 8
_journal_name_full 'Crystal Growth &amp; Design'
_journal_page_first 3739
_journal_paper_doi 10.1021/cg400776x
_journal_volume 13
_journal_year 2013
_chemical_formula_sum 'C28 H22 F8 I4 N O3'
_chemical_formula_weight 1080.07
_chemical_name_systematic
;

 ?

;
_space_group_IT_number 2
_symmetry_cell_setting triclinic
_symmetry_space_group_name_Hall '-P 1'
_symmetry_space_group_name_H-M 'P -1'
_atom_sites_solution_hydrogens geom
_atom_sites_solution_primary direct
_atom_sites_solution_secondary difmap
_audit_creation_method SHELXL-97
_cell_angle_alpha 113.2950(10)
_cell_angle_beta 95.7880(10)
_cell_angle_gamma 105.2320(10)
_cell_formula_units_Z 2
_cell_length_a 9.8175(6)
_cell_length_b 13.4664(8)
_cell_length_c 14.4858(8)
_cell_measurement_reflns_used 4279
_cell_measurement_temperature 295(2)
_cell_measurement_theta_max 27.59
_cell_measurement_theta_min 2.32
_cell_volume 1651.29(17)
_computing_cell_refinement 'Bruker SMART'
_computing_data_collection 'Bruker SMART'
_computing_data_reduction 'Bruker SAINT'
_computing_molecular_graphics 'Bruker SHELXTL'
_computing_publication_material 'Bruker SHELXTL'
_computing_structure_refinement 'SHELXL-97 (Sheldrick, 1997)'
_computing_structure_solution 'SHELXS-97 (Sheldrick, 1990)'
_diffrn_ambient_temperature 295(2)
_diffrn_measured_fraction_theta_full 0.975
_diffrn_measured_fraction_theta_max 0.975
_diffrn_measurement_device_type 'CCD area detector'
_diffrn_measurement_method 'phi and omega scans'
_diffrn_radiation_monochromator graphite
_diffrn_radiation_source 'fine-focus sealed tube'
_diffrn_radiation_type MoK\a
_diffrn_radiation_wavelength 0.71073
_diffrn_reflns_av_R_equivalents 0.0178
_diffrn_reflns_av_unetI/netI 0.0323
_diffrn_reflns_limit_h_max 11
_diffrn_reflns_limit_h_min -11
_diffrn_reflns_limit_k_max 11
_diffrn_reflns_limit_k_min -16
_diffrn_reflns_limit_l_max 16
_diffrn_reflns_limit_l_min -17
_diffrn_reflns_number 7776
_diffrn_reflns_theta_full 25.10
_diffrn_reflns_theta_max 25.10
_diffrn_reflns_theta_min 1.74
_exptl_absorpt_coefficient_mu 3.850
_exptl_absorpt_correction_T_max 0.4986
_exptl_absorpt_correction_T_min 0.2822
_exptl_absorpt_correction_type multi-scan
_exptl_absorpt_process_details SADABS
_exptl_crystal_colour Orange
_exptl_crystal_density_diffrn 2.172
_exptl_crystal_density_method 'not measured'
_exptl_crystal_description block
_exptl_crystal_F_000 1010
_exptl_crystal_size_max 0.44
_exptl_crystal_size_mid 0.33
_exptl_crystal_size_min 0.21
_refine_diff_density_max 0.908
_refine_diff_density_min -0.646
_refine_diff_density_rms 0.088
_refine_ls_extinction_coef 0.0065(2)
_refine_ls_extinction_expression Fc^*^=kFc[1+0.001xFc^2^\l^3^/sin(2\q)]^-1/4^
_refine_ls_extinction_method SHELXL
_refine_ls_goodness_of_fit_ref 1.067
_refine_ls_hydrogen_treatment constr
_refine_ls_matrix_type full
_refine_ls_number_parameters 402
_refine_ls_number_reflns 5732
_refine_ls_number_restraints 0
_refine_ls_restrained_S_all 1.067
_refine_ls_R_factor_all 0.0348
_refine_ls_R_factor_gt 0.0285
_refine_ls_shift/su_max 0.001
_refine_ls_shift/su_mean 0.000
_refine_ls_structure_factor_coef Fsqd
_refine_ls_weighting_details 'calc w=1/[\s^2^(Fo^2^)+(0.0267P)^2^+1.1318P] where P=(Fo^2^+2Fc^2^)/3'
_refine_ls_weighting_scheme calc
_refine_ls_wR_factor_gt 0.0669
_refine_ls_wR_factor_ref 0.0697
_reflns_number_gt 4907
_reflns_number_total 5732
_reflns_threshold_expression >2sigma(I)
_cod_data_source_file cg400776x_si_002.cif
_cod_data_source_block 3
_cod_depositor_comments
;
The following automatic conversions were performed:

'_symmetry_cell_setting' value 'Triclinic' changed to 'triclinic'
according to /home/saulius/struct/CIF-dictionaries/cif_core.dic
dictionary named 'cif_core.dic' version 2.4.2 from
2011-04-26.

'_exptl_absorpt_correction_type' value 'Multi-scan'
changed to 'multi-scan' according to
/home/saulius/struct/CIF-dictionaries/cif_core.dic dictionary named
'cif_core.dic' version 2.4.2 from 2011-04-26.

Automatic conversion script
Id: cif_fix_values 1891 2012-01-12 08:04:46Z andrius 
;
_cod_original_cell_volume 1651.28(17)
_cod_original_sg_symbol_H-M P-1
_cod_database_code 4508065

loop_
_symmetry_equiv_pos_as_xyz
'x, y, z'
'-x, -y, -z'

loop_
_atom_site_label
_atom_site_type_symbol
_atom_site_fract_x
_atom_site_fract_y
_atom_site_fract_z
_atom_site_U_iso_or_equiv
_atom_site_adp_type
_atom_site_occupancy
_atom_site_symmetry_multiplicity
_atom_site_calc_flag
_atom_site_refinement_flags
C1 C 0.7889(4) 0.3522(4) 0.2016(3) 0.0454(9) Uani 1 1 d .
C2 C 0.8240(5) 0.4356(4) 0.1663(3) 0.0502(10) Uani 1 1 d .
C3 C 0.7202(6) 0.4348(4) 0.0938(4) 0.0591(12) Uani 1 1 d .
C4 C 0.5854(5) 0.3537(5) 0.0557(3) 0.0609(12) Uani 1 1 d .
C5 C 0.5515(5) 0.2713(4) 0.0901(3) 0.0560(11) Uani 1 1 d .
C6 C 0.6529(5) 0.2710(4) 0.1615(3) 0.0502(10) Uani 1 1 d .
C7 C 0.3768(4) 0.4781(3) 0.5990(3) 0.0382(8) Uani 1 1 d .
C8 C 0.4957(4) 0.5055(3) 0.6777(3) 0.0407(9) Uani 1 1 d .
C9 C 0.6010(4) 0.6110(4) 0.7169(3) 0.0477(10) Uani 1 1 d .
C10 C 0.5942(4) 0.6902(4) 0.6812(4) 0.0514(11) Uani 1 1 d .
C11 C 0.4796(5) 0.6631(4) 0.6022(3) 0.0475(10) Uani 1 1 d .
C12 C 0.3737(4) 0.5585(4) 0.5631(3) 0.0436(9) Uani 1 1 d .
C13 C 0.7439(4) 0.0775(4) 0.9455(3) 0.0444(9) Uani 1 1 d .
H13 H 0.6532 0.0215 0.9245 0.053 Uiso 1 1 calc R
C14 C 0.8556(5) 0.0769(4) 1.0105(3) 0.0534(11) Uani 1 1 d .
H14 H 0.8404 0.0196 1.0325 0.064 Uiso 1 1 calc R
C15 C 0.9894(5) 0.1600(4) 1.0430(3) 0.0555(11) Uani 1 1 d .
H15 H 1.0637 0.1594 1.0878 0.067 Uiso 1 1 calc R
C16 C 1.0140(4) 0.2442(4) 1.0096(3) 0.0557(12) Uani 1 1 d .
H16 H 1.1049 0.3001 1.0312 0.067 Uiso 1 1 calc R
C17 C 0.9021(4) 0.2452(4) 0.9433(3) 0.0496(10) Uani 1 1 d .
H17 H 0.9180 0.3017 0.9202 0.060 Uiso 1 1 calc R
C18 C 0.7671(4) 0.1618(3) 0.9118(3) 0.0382(8) Uani 1 1 d .
C19 C 0.6513(4) 0.1661(3) 0.8400(3) 0.0413(9) Uani 1 1 d .
C20 C 0.4004(4) 0.0791(3) 0.7522(3) 0.0386(9) Uani 1 1 d .
H20 H 0.4150 0.1484 0.7417 0.046 Uiso 1 1 calc R
C21 C 0.2653(4) 0.0532(4) 0.7916(3) 0.0403(9) Uani 1 1 d .
H21A H 0.2748 0.1172 0.8568 0.048 Uiso 1 1 calc R
H21B H 0.2556 -0.0137 0.8042 0.048 Uiso 1 1 calc R
C22 C 0.1287(4) 0.0310(3) 0.7158(3) 0.0357(8) Uani 1 1 d .
C23 C -0.0049(4) -0.0246(4) 0.7462(3) 0.0500(10) Uani 1 1 d .
H23A H -0.0910 -0.0357 0.7003 0.075 Uiso 1 1 calc R
H23B H -0.0044 0.0242 0.8158 0.075 Uiso 1 1 calc R
H23C H -0.0031 -0.0974 0.7416 0.075 Uiso 1 1 calc R
C24 C 0.1188(4) 0.1419(3) 0.7133(3) 0.0473(10) Uani 1 1 d .
H24A H 0.2083 0.1821 0.7036 0.071 Uiso 1 1 calc R
H24B H 0.1012 0.1894 0.7774 0.071 Uiso 1 1 calc R
H24C H 0.0406 0.1234 0.6574 0.071 Uiso 1 1 calc R
C25 C 0.2613(4) -0.0504(3) 0.5671(3) 0.0400(9) Uani 1 1 d .
C26 C 0.2315(5) -0.1699(4) 0.4809(3) 0.0621(13) Uani 1 1 d .
H26A H 0.2070 -0.2254 0.5077 0.093 Uiso 1 1 calc R
H26B H 0.3165 -0.1732 0.4541 0.093 Uiso 1 1 calc R
H26C H 0.1522 -0.1862 0.4266 0.093 Uiso 1 1 calc R
C27 C 0.2890(4) 0.0371(4) 0.5229(3) 0.0522(11) Uani 1 1 d .
H27A H 0.2011 0.0250 0.4782 0.078 Uiso 1 1 calc R
H27B H 0.3626 0.0282 0.4844 0.078 Uiso 1 1 calc R
H27C H 0.3208 0.1131 0.5784 0.078 Uiso 1 1 calc R
C28 C 0.3889(4) -0.0221(4) 0.6530(3) 0.0429(9) Uani 1 1 d .
H28A H 0.3789 -0.0885 0.6664 0.052 Uiso 1 1 calc R
H28B H 0.4780 -0.0062 0.6299 0.052 Uiso 1 1 calc R
F1 F 0.7497(4) 0.5132(3) 0.0567(3) 0.0917(10) Uani 1 1 d .
F2 F 0.4853(4) 0.3547(3) -0.0143(2) 0.0925(10) Uani 1 1 d .
F3 F 0.4185(3) 0.1909(3) 0.0534(2) 0.0825(9) Uani 1 1 d .
F4 F 0.6129(3) 0.1860(2) 0.1911(2) 0.0700(7) Uani 1 1 d .
F5 F 0.7157(3) 0.6404(2) 0.7923(2) 0.0734(8) Uani 1 1 d .
F6 F 0.6963(3) 0.7938(2) 0.7228(2) 0.0757(8) Uani 1 1 d .
F7 F 0.4733(3) 0.7386(2) 0.5655(2) 0.0713(8) Uani 1 1 d .
F8 F 0.2647(3) 0.5345(2) 0.4850(2) 0.0613(7) Uani 1 1 d .
I1 I 0.92900(4) 0.34534(3) 0.31449(2) 0.06682(12) Uani 1 1 d .
I2 I 1.02853(4) 0.55852(3) 0.21264(3) 0.07901(13) Uani 1 1 d .
I3 I 0.20505(3) 0.32298(2) 0.53574(2) 0.04701(10) Uani 1 1 d .
I4 I 0.52821(3) 0.39303(3) 0.73695(3) 0.06362(12) Uani 1 1 d .
N1 N 0.1292(3) -0.0514(3) 0.6101(2) 0.0351(7) Uani 1 1 d .
O1 O 0.6699(3) 0.2276(3) 0.7977(3) 0.0730(11) Uani 1 1 d .
O2 O 0.5220(3) 0.0941(2) 0.8293(2) 0.0477(7) Uani 1 1 d .
O3 O 0.0070(3) -0.1001(2) 0.5436(2) 0.0472(7) Uani 1 1 d .

loop_
_atom_site_aniso_label
_atom_site_aniso_U_11
_atom_site_aniso_U_22
_atom_site_aniso_U_33
_atom_site_aniso_U_23
_atom_site_aniso_U_13
_atom_site_aniso_U_12
C1 0.049(2) 0.049(2) 0.036(2) 0.0142(19) 0.0115(18) 0.021(2)
C2 0.053(2) 0.044(2) 0.048(2) 0.017(2) 0.0108(19) 0.014(2)
C3 0.076(3) 0.062(3) 0.052(3) 0.033(2) 0.017(2) 0.030(3)
C4 0.058(3) 0.079(3) 0.046(3) 0.028(3) 0.003(2) 0.027(3)
C5 0.046(2) 0.061(3) 0.046(2) 0.013(2) 0.0082(19) 0.012(2)
C6 0.058(3) 0.048(2) 0.044(2) 0.018(2) 0.017(2) 0.018(2)
C7 0.0297(18) 0.041(2) 0.040(2) 0.0156(18) 0.0079(15) 0.0092(16)
C8 0.035(2) 0.043(2) 0.042(2) 0.0202(19) 0.0061(16) 0.0081(17)
C9 0.034(2) 0.047(2) 0.047(2) 0.013(2) 0.0003(17) 0.0038(18)
C10 0.044(2) 0.039(2) 0.061(3) 0.017(2) 0.019(2) 0.0049(19)
C11 0.052(2) 0.043(2) 0.056(3) 0.026(2) 0.023(2) 0.019(2)
C12 0.038(2) 0.054(2) 0.044(2) 0.023(2) 0.0115(17) 0.0198(19)
C13 0.038(2) 0.048(2) 0.043(2) 0.0205(19) 0.0006(17) 0.0098(18)
C14 0.058(3) 0.062(3) 0.049(3) 0.031(2) 0.006(2) 0.026(2)
C15 0.043(2) 0.071(3) 0.043(2) 0.019(2) -0.0086(18) 0.021(2)
C16 0.033(2) 0.063(3) 0.053(3) 0.018(2) -0.0099(18) 0.007(2)
C17 0.039(2) 0.051(2) 0.054(3) 0.025(2) -0.0035(18) 0.0094(19)
C18 0.0298(18) 0.046(2) 0.0320(19) 0.0131(17) -0.0005(15) 0.0113(16)
C19 0.0300(19) 0.046(2) 0.042(2) 0.0215(19) -0.0039(16) 0.0054(17)
C20 0.0258(18) 0.048(2) 0.038(2) 0.0223(18) -0.0057(15) 0.0062(16)
C21 0.036(2) 0.048(2) 0.033(2) 0.0167(18) 0.0011(15) 0.0106(17)
C22 0.0269(17) 0.038(2) 0.037(2) 0.0140(17) 0.0031(15) 0.0077(15)
C23 0.036(2) 0.062(3) 0.055(3) 0.032(2) 0.0127(19) 0.012(2)
C24 0.046(2) 0.044(2) 0.047(2) 0.0157(19) 0.0042(18) 0.0163(19)
C25 0.0330(19) 0.049(2) 0.034(2) 0.0140(18) 0.0039(15) 0.0154(17)
C26 0.063(3) 0.066(3) 0.045(3) 0.007(2) 0.004(2) 0.034(3)
C27 0.039(2) 0.078(3) 0.044(2) 0.033(2) 0.0111(18) 0.016(2)
C28 0.0289(19) 0.059(3) 0.044(2) 0.024(2) 0.0056(16) 0.0164(18)
F1 0.108(2) 0.088(2) 0.102(2) 0.069(2) 0.015(2) 0.028(2)
F2 0.083(2) 0.120(3) 0.076(2) 0.049(2) -0.0083(16) 0.039(2)
F3 0.0528(16) 0.090(2) 0.0716(19) 0.0238(17) -0.0026(14) -0.0025(15)
F4 0.0755(18) 0.0641(17) 0.0752(19) 0.0406(15) 0.0208(15) 0.0135(14)
F5 0.0476(14) 0.0668(18) 0.0731(18) 0.0243(15) -0.0209(13) -0.0083(13)
F6 0.0646(17) 0.0408(14) 0.093(2) 0.0199(14) 0.0124(15) -0.0101(12)
F7 0.0799(19) 0.0596(16) 0.100(2) 0.0536(17) 0.0281(16) 0.0305(15)
F8 0.0556(15) 0.0706(17) 0.0636(16) 0.0370(14) 0.0007(12) 0.0229(13)
I1 0.0674(2) 0.0862(3) 0.0535(2) 0.03252(18) 0.00711(15) 0.03546(18)
I2 0.0666(2) 0.0615(2) 0.0843(3) 0.02438(19) 0.00940(18) -0.00183(17)
I3 0.03284(14) 0.04633(16) 0.04895(17) 0.01836(13) -0.00118(11) 0.00114(11)
I4 0.05396(19) 0.0624(2) 0.0706(2) 0.04076(17) -0.00961(15) 0.00389(15)
N1 0.0276(15) 0.0364(16) 0.0341(16) 0.0144(14) -0.0017(12) 0.0045(13)
O1 0.0390(16) 0.086(2) 0.103(3) 0.071(2) -0.0119(16) -0.0011(16)
O2 0.0322(14) 0.0587(18) 0.0483(16) 0.0317(14) -0.0085(12) 0.0029(13)
O3 0.0301(13) 0.0493(16) 0.0422(15) 0.0132(13) -0.0097(11) -0.0003(12)

loop_
_atom_type_symbol
_atom_type_description
_atom_type_scat_dispersion_real
_atom_type_scat_dispersion_imag
_atom_type_scat_source
C C 0.0033 0.0016 'International Tables Vol C Tables 4.2.6.8 and 6.1.1.4'
H H 0.0000 0.0000 'International Tables Vol C Tables 4.2.6.8 and 6.1.1.4'
N N 0.0061 0.0033 'International Tables Vol C Tables 4.2.6.8 and 6.1.1.4'
O O 0.0106 0.0060 'International Tables Vol C Tables 4.2.6.8 and 6.1.1.4'
F F 0.0171 0.0103 'International Tables Vol C Tables 4.2.6.8 and 6.1.1.4'
I I -0.4742 1.8119 'International Tables Vol C Tables 4.2.6.8 and 6.1.1.4'

loop_
_geom_angle_atom_site_label_1
_geom_angle_atom_site_label_2
_geom_angle_atom_site_label_3
_geom_angle
C6 C1 C2 118.5(4)
C6 C1 I1 117.9(3)
C2 C1 I1 123.6(3)
C3 C2 C1 118.8(4)
C3 C2 I2 117.9(3)
C1 C2 I2 123.2(3)
F1 C3 C4 117.5(4)
F1 C3 C2 120.9(4)
C4 C3 C2 121.6(4)
F2 C4 C5 119.7(4)
F2 C4 C3 120.9(5)
C5 C4 C3 119.5(4)
F3 C5 C6 120.4(4)
F3 C5 C4 120.1(4)
C6 C5 C4 119.5(4)
F4 C6 C5 116.5(4)
F4 C6 C1 121.4(4)
C5 C6 C1 122.1(4)
C12 C7 C8 117.8(3)
C12 C7 I3 119.0(3)
C8 C7 I3 123.1(3)
C9 C8 C7 119.0(4)
C9 C8 I4 116.8(3)
C7 C8 I4 124.1(3)
F5 C9 C10 117.3(4)
F5 C9 C8 120.8(4)
C10 C9 C8 122.0(4)
F6 C10 C9 120.8(4)
F6 C10 C11 119.7(4)
C9 C10 C11 119.5(4)
F7 C11 C12 121.1(4)
F7 C11 C10 120.0(4)
C12 C11 C10 118.9(4)
F8 C12 C11 117.2(4)
F8 C12 C7 120.1(4)
C11 C12 C7 122.7(4)
C14 C13 C18 119.6(4)
C14 C13 H13 120.2
C18 C13 H13 120.2
C15 C14 C13 120.6(4)
C15 C14 H14 119.7
C13 C14 H14 119.7
C14 C15 C16 120.3(4)
C14 C15 H15 119.9
C16 C15 H15 119.9
C15 C16 C17 119.6(4)
C15 C16 H16 120.2
C17 C16 H16 120.2
C18 C17 C16 119.8(4)
C18 C17 H17 120.1
C16 C17 H17 120.1
C13 C18 C17 120.1(3)
C13 C18 C19 122.2(3)
C17 C18 C19 117.7(4)
O1 C19 O2 123.3(3)
O1 C19 C18 125.0(3)
O2 C19 C18 111.7(3)
O2 C20 C28 107.9(3)
O2 C20 C21 107.1(3)
C28 C20 C21 109.4(3)
O2 C20 H20 110.8
C28 C20 H20 110.8
C21 C20 H20 110.8
C20 C21 C22 112.4(3)
C20 C21 H21A 109.1
C22 C21 H21A 109.1
C20 C21 H21B 109.1
C22 C21 H21B 109.1
H21A C21 H21B 107.9
N1 C22 C21 109.1(3)
N1 C22 C23 107.6(3)
C21 C22 C23 109.3(3)
N1 C22 C24 109.3(3)
C21 C22 C24 111.9(3)
C23 C22 C24 109.5(3)
C22 C23 H23A 109.5
C22 C23 H23B 109.5
H23A C23 H23B 109.5
C22 C23 H23C 109.5
H23A C23 H23C 109.5
H23B C23 H23C 109.5
C22 C24 H24A 109.5
C22 C24 H24B 109.5
H24A C24 H24B 109.5
C22 C24 H24C 109.5
H24A C24 H24C 109.5
H24B C24 H24C 109.5
N1 C25 C26 107.4(3)
N1 C25 C28 108.5(3)
C26 C25 C28 110.1(3)
N1 C25 C27 109.5(3)
C26 C25 C27 109.6(4)
C28 C25 C27 111.6(3)
C25 C26 H26A 109.5
C25 C26 H26B 109.5
H26A C26 H26B 109.5
C25 C26 H26C 109.5
H26A C26 H26C 109.5
H26B C26 H26C 109.5
C25 C27 H27A 109.5
C25 C27 H27B 109.5
H27A C27 H27B 109.5
C25 C27 H27C 109.5
H27A C27 H27C 109.5
H27B C27 H27C 109.5
C20 C28 C25 113.2(3)
C20 C28 H28A 108.9
C25 C28 H28A 108.9
C20 C28 H28B 108.9
C25 C28 H28B 108.9
H28A C28 H28B 107.7
O3 N1 C25 116.0(3)
O3 N1 C22 116.1(3)
C25 N1 C22 124.3(3)
C19 O2 C20 117.9(3)

loop_
_geom_bond_atom_site_label_1
_geom_bond_atom_site_label_2
_geom_bond_distance
C1 C6 1.375(6)
C1 C2 1.389(6)
C1 I1 2.075(4)
C2 C3 1.382(6)
C2 I2 2.080(4)
C3 F1 1.343(5)
C3 C4 1.366(7)
C4 F2 1.346(5)
C4 C5 1.366(7)
C5 F3 1.350(5)
C5 C6 1.364(6)
C6 F4 1.354(5)
C7 C12 1.380(6)
C7 C8 1.403(5)
C7 I3 2.090(4)
C8 C9 1.372(5)
C8 I4 2.088(4)
C9 F5 1.339(5)
C9 C10 1.370(6)
C10 F6 1.338(5)
C10 C11 1.379(6)
C11 F7 1.333(5)
C11 C12 1.367(6)
C12 F8 1.348(4)
C13 C14 1.375(6)
C13 C18 1.380(6)
C13 H13 0.9300
C14 C15 1.373(6)
C14 H14 0.9300
C15 C16 1.375(7)
C15 H15 0.9300
C16 C17 1.391(6)
C16 H16 0.9300
C17 C18 1.385(5)
C17 H17 0.9300
C18 C19 1.490(5)
C19 O1 1.200(5)
C19 O2 1.330(4)
C20 O2 1.462(4)
C20 C28 1.508(5)
C20 C21 1.509(5)
C20 H20 0.9800
C21 C22 1.525(5)
C21 H21A 0.9700
C21 H21B 0.9700
C22 N1 1.496(5)
C22 C23 1.529(5)
C22 C24 1.535(5)
C23 H23A 0.9600
C23 H23B 0.9600
C23 H23C 0.9600
C24 H24A 0.9600
C24 H24B 0.9600
C24 H24C 0.9600
C25 N1 1.494(5)
C25 C26 1.524(6)
C25 C28 1.525(5)
C25 C27 1.528(6)
C26 H26A 0.9600
C26 H26B 0.9600
C26 H26C 0.9600
C27 H27A 0.9600
C27 H27B 0.9600
C27 H27C 0.9600
C28 H28A 0.9700
C28 H28B 0.9700
N1 O3 1.284(4)
